data_2312809
loop_
_publ_author_name
'&#x17b;es&#x142;awska, Ewa'
'Nitek, Wojciech'
'Handzlik, Jadwiga'

_publ_section_title
;
 Crystallographic studies of piperazine derivatives of
 5,5-dimethylhydantoin in the search for structural features of
 &#x3b1;<sub>1</sub>-adrenoreceptors antagonists.
;
_journal_coeditor_code EQ3022
_journal_issue 'Pt 5'
_journal_name_full 'Acta crystallographica. Section C, Structural chemistry'
_journal_page_first 264
_journal_page_last 272
_journal_paper_doi 10.1107/S2053229625002608
_journal_volume 81
_journal_year 2025
_chemical_formula_iupac 'C26 H33 Cl2 N4 O4 +, Cl -'
_chemical_formula_moiety 'C26 H33 Cl2 N4 O4 +, Cl -'
_chemical_formula_sum 'C26 H33 Cl3 N4 O4'
_chemical_formula_weight 571.91
_chemical_name_common
'3-(2,4-Dichlorobenzyl)-1-{2-hydroxy-3-[4-(3-methoxyphenyl)piperazin-1-yl]propyl}-5,5-dimethylimidazolidine-2,4-dione hydrochloride'
_chemical_name_systematic
'1-(3-{3-[(2,4-Dichlorophenyl)methyl]-5,5-dimethyl-2,4-dioxoimidazolidin-1-yl}-2-hydroxypropyl)-4-(3-methoxyphenyl)piperazin-1-ium chloride'
_space_group_crystal_system triclinic
_space_group_IT_number 2
_space_group_name_Hall '-P 1'
_space_group_name_H-M_alt 'P -1'
_atom_sites_solution_hydrogens geom
_atom_sites_solution_primary dual
_audit_creation_method
;
Olex2 1.5
(compiled 2024.02.16 svn.r378c4104 for OlexSys, GUI svn.r6928)
;
_cell_angle_alpha 63.760(2)
_cell_angle_beta 82.393(2)
_cell_angle_gamma 89.401(2)
_cell_formula_units_Z 2
_cell_length_a 7.9118(2)
_cell_length_b 13.4409(2)
_cell_length_c 14.3160(2)
_cell_measurement_reflns_used 27017
_cell_measurement_temperature 100.00(11)
_cell_measurement_theta_max 79.5490
_cell_measurement_theta_min 3.4960
_cell_volume 1351.51(5)
_computing_cell_refinement
;
CrysAlis PRO (Rigaku OD, 2022)
;
_computing_data_collection
;
CrysAlis PRO (Rigaku OD, 2022)
;
_computing_data_reduction
;
CrysAlis PRO (Rigaku OD, 2022)
;
_computing_molecular_graphics
;
OLEX2 (Dolomanov <i>et al.</i>, 2009),
ORTEP-3 for Windows (Farrugia, 2012) and
Mercury (Macrae <i>et al.</i>,  2020)
;
_computing_publication_material
;
OLEX2 (Dolomanov <i>et al.</i>, 2009) and
publCIF (Westrip, 2010)
;
_computing_structure_refinement
;
SHELXL2018 (Sheldrick, 2015<i>b</i>)
;
_computing_structure_solution
;
SHELXT2014 (Sheldrick, 2015<i>a</i>)
;
_diffrn_ambient_temperature 100.00(11)
_diffrn_detector 'Hybrid Pixel Array Detector'
_diffrn_detector_area_resol_mean 10.0000
_diffrn_measured_fraction_theta_full 1.000
_diffrn_measured_fraction_theta_max 0.985
_diffrn_measurement_device 'four-circle diffractometer'
_diffrn_measurement_device_type 'Rigaku XtaLAB Synergy Dualflex diffractometer with a HyPix detector'
_diffrn_measurement_method '\w scans'
_diffrn_radiation_monochromator mirror
_diffrn_radiation_probe x-ray
_diffrn_radiation_type 'Cu K\a'
_diffrn_radiation_wavelength 1.54184
_diffrn_reflns_av_R_equivalents 0.0628
_diffrn_reflns_av_unetI/netI 0.0302
_diffrn_reflns_limit_h_max 9
_diffrn_reflns_limit_h_min -10
_diffrn_reflns_limit_k_max 17
_diffrn_reflns_limit_k_min -17
_diffrn_reflns_limit_l_max 18
_diffrn_reflns_limit_l_min -18
_diffrn_reflns_number 46291
_diffrn_reflns_theta_full 67.684
_diffrn_reflns_theta_max 79.867
_diffrn_reflns_theta_min 3.477
_diffrn_source 'micro-focus sealed X-ray tube'
_exptl_absorpt_coefficient_mu 3.402
_exptl_absorpt_correction_T_max 1.000
_exptl_absorpt_correction_T_min 0.250
_exptl_absorpt_correction_type gaussian
_exptl_absorpt_process_details
;
(CrysAlis PRO; Rigaku OD, 2022)
;
_exptl_crystal_colour 'clear light orange'
_exptl_crystal_density_diffrn 1.405
_exptl_crystal_description needle
_exptl_crystal_F_000 600
_exptl_crystal_size_max 0.52
_exptl_crystal_size_mid 0.1
_exptl_crystal_size_min 0.04
_refine_diff_density_max 0.760
_refine_diff_density_min -1.026
_refine_ls_extinction_method none
_refine_ls_goodness_of_fit_ref 1.097
_refine_ls_hydrogen_treatment constr
_refine_ls_matrix_type full
_refine_ls_number_parameters 388
_refine_ls_number_reflns 5785
_refine_ls_number_restraints 12
_refine_ls_restrained_S_all 1.095
_refine_ls_R_factor_all 0.0555
_refine_ls_R_factor_gt 0.0528
_refine_ls_shift/su_max 0.000
_refine_ls_shift/su_mean 0.000
_refine_ls_structure_factor_coef Fsqd
_refine_ls_weighting_details 'w=1/[\s^2^(Fo^2^)+(0.1157P)^2^+0.5160P] where P=(Fo^2^+2Fc^2^)/3'
_refine_ls_weighting_scheme calc
_refine_ls_wR_factor_gt 0.1626
_refine_ls_wR_factor_ref 0.1667
_reflns_number_gt 5278
_reflns_number_total 5785
_reflns_threshold_expression 'I > 2\s(I)'
_cod_data_source_file eq3022sup1.cif
_cod_data_source_block 4
_cod_depositor_comments 'Adding full bibliography for 2312806--2312811.cif.'
_cod_database_code 2312809
_cod_database_fobs_code 2312809
_shelx_space_group_comment
;
The symmetry employed for this shelxl refinement is uniquely defined
by the following loop, which should always be used as a source of
symmetry information in preference to the above space-group names.
They are only intended as comments.
;
_shelx_estimated_absorpt_t_min 0.271
_shelx_estimated_absorpt_t_max 0.876

loop_
_space_group_symop_operation_xyz
'x, y, z'
'-x, -y, -z'

loop_
_atom_site_type_symbol
_atom_site_label
_atom_site_fract_x
_atom_site_fract_y
_atom_site_fract_z
_atom_site_U_iso_or_equiv
_atom_site_adp_type
_atom_site_calc_flag
_atom_site_occupancy
_atom_site_disorder_assembly
_atom_site_disorder_group
Cl Cl1 0.65738(6) 0.50379(5) 0.20117(4) 0.03534(17) Uani d 1 . .
O O1 0.18283(18) 0.07812(12) 0.54444(13) 0.0322(3) Uani d 1 . .
H H1 0.217536 0.022818 0.593445 0.048 Uiso calc 1 . .
N N1 0.51756(19) 0.27805(12) 0.52969(12) 0.0222(3) Uani d 1 . .
Cl Cl2 1.30395(6) 0.59448(5) 0.01072(4) 0.03735(17) Uani d 1 . .
O O2 0.42568(16) 0.45156(10) 0.42505(10) 0.0232(3) Uani d 1 . .
C C2 0.5355(2) 0.38871(14) 0.46436(14) 0.0204(3) Uani d 1 . .
N N3 0.71070(19) 0.41988(12) 0.44851(12) 0.0204(3) Uani d 1 . .
O O4 0.95258(17) 0.33847(11) 0.51551(11) 0.0268(3) Uani d 1 . .
C C4 0.8010(2) 0.33386(14) 0.50912(14) 0.0215(3) Uani d 1 . .
C C5 0.6785(2) 0.23209(15) 0.56743(15) 0.0233(4) Uani d 1 . .
C C6 0.3547(2) 0.21429(15) 0.56374(15) 0.0247(4) Uani d 1 . .
H H6A 0.262045 0.263849 0.565266 0.030 Uiso calc 1 . .
H H6B 0.353737 0.155084 0.636334 0.030 Uiso calc 1 . .
C C7 0.3179(2) 0.16087(15) 0.49269(15) 0.0253(4) Uani d 1 . .
H H7 0.422835 0.125398 0.477452 0.030 Uiso calc 1 . .
C C8 0.2723(3) 0.24898(16) 0.39031(17) 0.0296(4) Uani d 1 . .
H H8A 0.157741 0.274416 0.403718 0.035 Uiso calc 1 . .
H H8B 0.355115 0.313482 0.363647 0.035 Uiso calc 1 . .
C C9 0.3017(3) 0.30617(17) 0.19965(17) 0.0363(5) Uani d 1 . .
H H9A 0.411954 0.345849 0.190543 0.044 Uiso calc 1 . .
H H9B 0.210080 0.358678 0.192705 0.044 Uiso calc 1 . .
C C10 0.3048(3) 0.2675(2) 0.11496(17) 0.0386(5) Uani d 1 . .
H H10A 0.324805 0.332278 0.044783 0.046 Uiso calc 1 . .
H H10B 0.399296 0.217316 0.119914 0.046 Uiso calc 1 . .
C C11 0.1089(2) 0.14691(16) 0.31793(17) 0.0285(4) Uani d 1 . .
H H11A 0.011330 0.194190 0.315887 0.034 Uiso calc 1 . .
H H11B 0.092254 0.080018 0.386687 0.034 Uiso calc 1 . .
C C12 0.1136(3) 0.11249(17) 0.23020(17) 0.0324(4) Uani d 1 . .
H H12A 0.205287 0.060322 0.235747 0.039 Uiso calc 1 . .
H H12B 0.003544 0.073586 0.237335 0.039 Uiso calc 1 . .
C C13 0.7846(2) 0.53226(14) 0.38305(14) 0.0209(3) Uani d 1 . .
H H13A 0.839973 0.557950 0.427208 0.025 Uiso calc 1 . .
H H13B 0.691843 0.582292 0.355170 0.025 Uiso calc 1 . .
C C14 0.9143(2) 0.54090(14) 0.29219(14) 0.0212(3) Uani d 1 . .
C C15 0.8697(2) 0.53272(16) 0.20522(15) 0.0252(4) Uani d 1 . .
C C16 0.9873(3) 0.54972(17) 0.11803(15) 0.0285(4) Uani d 1 . .
H H16 0.952959 0.545007 0.058918 0.034 Uiso calc 1 . .
C C17 1.1556(3) 0.57369(16) 0.11962(15) 0.0273(4) Uani d 1 . .
C C18 1.2083(2) 0.57922(16) 0.20595(16) 0.0270(4) Uani d 1 . .
H H18 1.325190 0.594194 0.206488 0.032 Uiso calc 1 . .
C C19 1.0868(2) 0.56240(15) 0.29135(15) 0.0242(4) Uani d 1 . .
H H19 1.121814 0.565606 0.350965 0.029 Uiso calc 1 . .
C C20 0.6685(3) 0.19318(19) 0.68574(17) 0.0356(5) Uani d 1 . .
H H20A 0.630245 0.253422 0.703002 0.053 Uiso calc 1 . .
H H20B 0.781572 0.172375 0.706753 0.053 Uiso calc 1 . .
H H20C 0.587305 0.128755 0.723424 0.053 Uiso calc 1 . .
N N2 0.2715(2) 0.20964(13) 0.30707(13) 0.0255(3) Uani d 1 . .
H H2 0.367416 0.159044 0.313124 0.031 Uiso calc 1 . .
C C21 0.7378(3) 0.14094(16) 0.53596(18) 0.0302(4) Uani d 1 . .
H H21A 0.660210 0.074792 0.574910 0.045 Uiso calc 1 . .
H H21B 0.853651 0.122189 0.552563 0.045 Uiso calc 1 . .
H H21C 0.737395 0.167486 0.460272 0.045 Uiso calc 1 . .
C C22 0.0956(6) 0.1813(4) 0.0491(3) 0.0293(12) Uani d 0.570(10) A 1
C C27 0.2141(7) 0.2001(4) -0.0386(3) 0.0363(13) Uani d 0.570(10) A 1
H H27 0.327325 0.226703 -0.043519 0.044 Uiso calc 0.570(10) A 1
C C26 0.1671(8) 0.1800(3) -0.1191(3) 0.0412(14) Uani d 0.570(10) A 1
H H26 0.248061 0.192797 -0.179049 0.049 Uiso calc 0.570(10) A 1
C C25 0.0014(9) 0.1410(3) -0.1119(4) 0.0408(14) Uani d 0.570(10) A 1
H H25 -0.030733 0.127281 -0.166960 0.049 Uiso calc 0.570(10) A 1
C C24 -0.1171(7) 0.1223(3) -0.0242(4) 0.0338(12) Uani d 0.570(10) A 1
C C23 -0.0700(6) 0.1424(4) 0.0563(4) 0.0292(11) Uani d 0.570(10) A 1
H H23 -0.151003 0.129576 0.116191 0.035 Uiso calc 0.570(10) A 1
C C22A 0.1419(8) 0.1967(6) 0.0313(4) 0.0282(16) Uani d 0.430(10) A 2
C C27A 0.2779(9) 0.2164(5) -0.0479(4) 0.0326(16) Uani d 0.430(10) A 2
H H27A 0.386878 0.240835 -0.042524 0.039 Uiso calc 0.430(10) A 2
C C26A 0.2546(11) 0.2004(5) -0.1349(3) 0.0462(19) Uani d 0.430(10) A 2
H H26A 0.347552 0.213854 -0.189038 0.055 Uiso calc 0.430(10) A 2
C C25A 0.0951(13) 0.1646(5) -0.1427(4) 0.045(2) Uani d 0.430(10) A 2
H H25A 0.079164 0.153669 -0.202202 0.054 Uiso calc 0.430(10) A 2
C C24A -0.0409(10) 0.1449(5) -0.0635(5) 0.0355(18) Uani d 0.430(10) A 2
C C23A -0.0176(8) 0.1609(5) 0.0235(4) 0.0276(15) Uani d 0.430(10) A 2
H H23A -0.110576 0.147442 0.077663 0.033 Uiso calc 0.430(10) A 2
N N4 0.1442(2) 0.20960(14) 0.12710(14) 0.0330(4) Uani d 1 . .
O O28 -0.2757(7) 0.0870(4) -0.0257(5) 0.0375(14) Uani d 0.570(10) A 1
O O28A -0.1915(10) 0.1132(4) -0.0798(6) 0.0422(18) Uani d 0.430(10) A 2
C C29 -0.3931(6) 0.0586(5) 0.0690(6) 0.0442(17) Uani d 0.570(10) A 1
H H29A -0.501824 0.029605 0.062543 0.066 Uiso calc 0.570(10) A 1
H H29B -0.412170 0.124900 0.080226 0.066 Uiso calc 0.570(10) A 1
H H29C -0.345384 0.001827 0.128874 0.066 Uiso calc 0.570(10) A 1
C C29A -0.3363(12) 0.1039(9) -0.0059(10) 0.042(2) Uani d 0.430(10) A 2
H H29D -0.439712 0.091066 -0.030726 0.063 Uiso calc 0.430(10) A 2
H H29E -0.344090 0.172713 0.001969 0.063 Uiso calc 0.430(10) A 2
H H29F -0.325071 0.041491 0.062249 0.063 Uiso calc 0.430(10) A 2
Cl Cl5 0.61265(7) 0.10023(4) 0.29610(5) 0.04123(18) Uani d 1 . .

loop_
_atom_site_aniso_label
_atom_site_aniso_U_11
_atom_site_aniso_U_22
_atom_site_aniso_U_33
_atom_site_aniso_U_12
_atom_site_aniso_U_13
_atom_site_aniso_U_23
Cl1 0.0197(3) 0.0592(3) 0.0359(3) -0.0009(2) -0.00522(19) -0.0287(2)
O1 0.0241(7) 0.0235(6) 0.0462(8) -0.0026(5) -0.0109(6) -0.0113(6)
N1 0.0172(7) 0.0194(7) 0.0309(8) 0.0003(5) -0.0038(6) -0.0119(6)
Cl2 0.0295(3) 0.0438(3) 0.0352(3) 0.0013(2) 0.0078(2) -0.0176(2)
O2 0.0178(6) 0.0226(6) 0.0326(7) 0.0034(5) -0.0044(5) -0.0152(5)
C2 0.0182(8) 0.0209(8) 0.0259(8) 0.0008(6) -0.0019(6) -0.0142(7)
N3 0.0172(7) 0.0201(7) 0.0270(7) 0.0014(5) -0.0037(5) -0.0129(6)
O4 0.0192(6) 0.0267(6) 0.0376(7) 0.0011(5) -0.0098(5) -0.0157(6)
C4 0.0201(8) 0.0219(8) 0.0272(8) 0.0018(6) -0.0052(6) -0.0148(7)
C5 0.0201(8) 0.0207(8) 0.0312(9) 0.0005(6) -0.0082(7) -0.0123(7)
C6 0.0169(8) 0.0247(8) 0.0339(9) -0.0027(7) -0.0017(7) -0.0147(7)
C7 0.0217(9) 0.0209(8) 0.0355(10) -0.0014(7) -0.0057(7) -0.0139(7)
C8 0.0306(10) 0.0224(8) 0.0418(11) 0.0035(7) -0.0156(8) -0.0169(8)
C9 0.0350(11) 0.0263(9) 0.0387(11) -0.0070(8) -0.0158(9) -0.0033(8)
C10 0.0301(11) 0.0429(12) 0.0321(10) 0.0018(9) -0.0110(8) -0.0052(9)
C11 0.0225(9) 0.0251(9) 0.0394(10) -0.0014(7) -0.0077(8) -0.0149(8)
C12 0.0355(11) 0.0252(9) 0.0398(11) 0.0027(8) -0.0139(9) -0.0151(8)
C13 0.0192(8) 0.0192(8) 0.0270(8) 0.0001(6) -0.0022(6) -0.0130(7)
C14 0.0190(8) 0.0186(7) 0.0270(8) 0.0016(6) -0.0033(6) -0.0110(6)
C15 0.0182(8) 0.0292(9) 0.0293(9) 0.0023(7) -0.0045(7) -0.0138(7)
C16 0.0266(10) 0.0335(10) 0.0275(9) 0.0050(8) -0.0045(7) -0.0153(8)
C17 0.0247(9) 0.0260(9) 0.0283(9) 0.0038(7) 0.0024(7) -0.0112(7)
C18 0.0175(8) 0.0264(9) 0.0380(10) 0.0005(7) -0.0025(7) -0.0155(8)
C19 0.0204(9) 0.0227(8) 0.0316(9) 0.0011(7) -0.0046(7) -0.0138(7)
C20 0.0362(11) 0.0357(11) 0.0311(10) -0.0049(9) -0.0093(8) -0.0101(8)
N2 0.0222(8) 0.0204(7) 0.0329(8) 0.0003(6) -0.0101(6) -0.0093(6)
C21 0.0228(9) 0.0224(8) 0.0503(12) 0.0050(7) -0.0112(8) -0.0192(8)
C22 0.033(3) 0.021(2) 0.031(2) 0.0043(19) -0.015(2) -0.0063(17)
C27 0.030(3) 0.037(2) 0.034(3) -0.003(2) -0.012(2) -0.0059(18)
C26 0.046(4) 0.042(2) 0.027(2) 0.002(2) -0.010(2) -0.0052(18)
C25 0.050(4) 0.038(2) 0.033(3) 0.002(2) -0.022(3) -0.010(2)
C24 0.044(3) 0.0237(18) 0.034(3) 0.0056(18) -0.020(2) -0.0088(17)
C23 0.030(3) 0.025(2) 0.032(2) 0.0016(17) -0.012(2) -0.010(2)
C22A 0.028(3) 0.023(3) 0.031(3) 0.007(2) -0.008(3) -0.009(2)
C27A 0.031(4) 0.028(3) 0.028(3) 0.009(3) -0.003(2) -0.004(2)
C26A 0.049(5) 0.046(4) 0.029(3) 0.015(3) 0.002(3) -0.007(2)
C25A 0.066(6) 0.038(4) 0.031(4) 0.022(4) -0.015(4) -0.012(3)
C24A 0.056(5) 0.026(3) 0.028(4) 0.013(3) -0.018(4) -0.012(3)
C23A 0.035(4) 0.022(3) 0.024(3) 0.007(2) -0.005(3) -0.008(2)
N4 0.0365(10) 0.0281(8) 0.0381(9) 0.0066(7) -0.0187(8) -0.0146(7)
O28 0.034(3) 0.042(2) 0.044(3) 0.002(2) -0.017(3) -0.023(2)
O28A 0.054(4) 0.040(2) 0.044(3) 0.012(2) -0.024(3) -0.024(2)
C29 0.026(2) 0.061(3) 0.074(4) 0.009(2) -0.016(2) -0.054(3)
C29A 0.034(5) 0.042(4) 0.061(6) 0.003(3) -0.016(5) -0.030(4)
Cl5 0.0278(3) 0.0341(3) 0.0510(3) 0.0074(2) -0.0114(2) -0.0077(2)

loop_
_atom_type_symbol
_atom_type_description
_atom_type_scat_dispersion_real
_atom_type_scat_dispersion_imag
_atom_type_scat_source
C C 0.0181 0.0091 'International Tables Vol C Tables 4.2.6.8 and 6.1.1.4'
H H 0.0000 0.0000 'International Tables Vol C Tables 4.2.6.8 and 6.1.1.4'
Cl Cl 0.3639 0.7018 'International Tables Vol C Tables 4.2.6.8 and 6.1.1.4'
N N 0.0311 0.0180 'International Tables Vol C Tables 4.2.6.8 and 6.1.1.4'
O O 0.0492 0.0322 'International Tables Vol C Tables 4.2.6.8 and 6.1.1.4'

loop_
_exptl_crystal_face_index_h
_exptl_crystal_face_index_k
_exptl_crystal_face_index_l
_exptl_crystal_face_perp_dist
0 0 1 0.0143
0 0 -1 0.0294
0 -1 0 0.0509
0 1 0 0.0542
1 0 0 0.2691
-1 0 0 0.2383
0 -2 -1 0.0511
0 2 1 0.0519
0 1 2 0.0227
0 -1 -2 0.0341

loop_
_geom_angle_atom_site_label_1
_geom_angle_atom_site_label_2
_geom_angle_atom_site_label_3
_geom_angle_site_symmetry_1
_geom_angle_site_symmetry_3
_geom_angle
_geom_angle_publ_flag
C7 O1 H1 . . 109.5 ?
C2 N1 C5 . . 112.37(14) ?
C2 N1 C6 . . 123.48(15) ?
C6 N1 C5 . . 124.03(15) ?
N1 C2 N3 . . 106.86(14) ?
O2 C2 N1 . . 128.32(16) ?
O2 C2 N3 . . 124.83(16) ?
C2 N3 C13 . . 124.52(14) ?
C4 N3 C2 . . 111.63(14) ?
C4 N3 C13 . . 123.63(15) ?
N3 C4 C5 . . 107.72(15) ?
O4 C4 N3 . . 125.86(17) ?
O4 C4 C5 . . 126.41(16) ?
N1 C5 C4 . . 101.17(14) ?
N1 C5 C20 . . 111.50(16) ?
N1 C5 C21 . . 112.97(15) ?
C4 C5 C20 . . 109.35(15) ?
C4 C5 C21 . . 109.61(16) ?
C20 C5 C21 . . 111.70(16) ?
N1 C6 H6A . . 108.9 ?
N1 C6 H6B . . 108.9 ?
N1 C6 C7 . . 113.50(15) ?
H6A C6 H6B . . 107.7 ?
C7 C6 H6A . . 108.9 ?
C7 C6 H6B . . 108.9 ?
O1 C7 C6 . . 110.04(16) ?
O1 C7 H7 . . 108.9 ?
O1 C7 C8 . . 110.38(15) ?
C6 C7 H7 . . 108.9 ?
C8 C7 C6 . . 109.71(15) ?
C8 C7 H7 . . 108.9 ?
C7 C8 H8A . . 108.9 ?
C7 C8 H8B . . 108.9 ?
H8A C8 H8B . . 107.7 ?
N2 C8 C7 . . 113.41(15) ?
N2 C8 H8A . . 108.9 ?
N2 C8 H8B . . 108.9 ?
H9A C9 H9B . . 108.0 ?
C10 C9 H9A . . 109.5 ?
C10 C9 H9B . . 109.5 ?
N2 C9 H9A . . 109.5 ?
N2 C9 H9B . . 109.5 ?
N2 C9 C10 . . 110.89(17) ?
C9 C10 H10A . . 109.6 ?
C9 C10 H10B . . 109.6 ?
H10A C10 H10B . . 108.2 ?
N4 C10 C9 . . 110.08(18) ?
N4 C10 H10A . . 109.6 ?
N4 C10 H10B . . 109.6 ?
H11A C11 H11B . . 108.1 ?
C12 C11 H11A . . 109.5 ?
C12 C11 H11B . . 109.5 ?
N2 C11 H11A . . 109.5 ?
N2 C11 H11B . . 109.5 ?
N2 C11 C12 . . 110.77(17) ?
C11 C12 H12A . . 109.5 ?
C11 C12 H12B . . 109.5 ?
H12A C12 H12B . . 108.1 ?
N4 C12 C11 . . 110.78(16) ?
N4 C12 H12A . . 109.5 ?
N4 C12 H12B . . 109.5 ?
N3 C13 H13A . . 108.9 ?
N3 C13 H13B . . 108.9 ?
N3 C13 C14 . . 113.22(14) ?
H13A C13 H13B . . 107.7 ?
C14 C13 H13A . . 108.9 ?
C14 C13 H13B . . 108.9 ?
C15 C14 C13 . . 122.84(16) ?
C15 C14 C19 . . 117.16(16) ?
C19 C14 C13 . . 119.95(16) ?
C14 C15 Cl1 . . 119.96(14) ?
C16 C15 Cl1 . . 117.32(15) ?
C16 C15 C14 . . 122.70(17) ?
C15 C16 H16 . . 121.0 ?
C17 C16 C15 . . 118.02(18) ?
C17 C16 H16 . . 121.0 ?
C16 C17 Cl2 . . 118.25(15) ?
C16 C17 C18 . . 121.73(17) ?
C18 C17 Cl2 . . 120.01(15) ?
C17 C18 H18 . . 120.7 ?
C19 C18 C17 . . 118.52(17) ?
C19 C18 H18 . . 120.7 ?
C14 C19 H19 . . 119.1 ?
C18 C19 C14 . . 121.81(17) ?
C18 C19 H19 . . 119.1 ?
C5 C20 H20A . . 109.5 ?
C5 C20 H20B . . 109.5 ?
C5 C20 H20C . . 109.5 ?
H20A C20 H20B . . 109.5 ?
H20A C20 H20C . . 109.5 ?
H20B C20 H20C . . 109.5 ?
C8 N2 H2 . . 108.1 ?
C9 N2 C8 . . 110.33(15) ?
C9 N2 H2 . . 108.1 ?
C11 N2 C8 . . 113.17(16) ?
C11 N2 C9 . . 108.97(15) ?
C11 N2 H2 . . 108.1 ?
C5 C21 H21A . . 109.5 ?
C5 C21 H21B . . 109.5 ?
C5 C21 H21C . . 109.5 ?
H21A C21 H21B . . 109.5 ?
H21A C21 H21C . . 109.5 ?
H21B C21 H21C . . 109.5 ?
C27 C22 C23 . . 120.0 ?
C27 C22 N4 . . 118.7(3) ?
C23 C22 N4 . . 121.1(3) ?
C22 C27 H27 . . 120.0 ?
C26 C27 C22 . . 120.0 ?
C26 C27 H27 . . 120.0 ?
C27 C26 H26 . . 120.0 ?
C25 C26 C27 . . 120.0 ?
C25 C26 H26 . . 120.0 ?
C26 C25 H25 . . 120.0 ?
C24 C25 C26 . . 120.0 ?
C24 C25 H25 . . 120.0 ?
C25 C24 C23 . . 120.0 ?
O28 C24 C25 . . 115.6(3) ?
O28 C24 C23 . . 124.4(3) ?
C22 C23 H23 . . 120.0 ?
C24 C23 C22 . . 120.0 ?
C24 C23 H23 . . 120.0 ?
C27A C22A C23A . . 120.0 ?
C27A C22A N4 . . 127.0(3) ?
C23A C22A N4 . . 113.0(3) ?
C22A C27A H27A . . 120.0 ?
C26A C27A C22A . . 120.0 ?
C26A C27A H27A . . 120.0 ?
C27A C26A H26A . . 120.0 ?
C27A C26A C25A . . 120.0 ?
C25A C26A H26A . . 120.0 ?
C26A C25A H25A . . 120.0 ?
C26A C25A C24A . . 120.0 ?
C24A C25A H25A . . 120.0 ?
C23A C24A C25A . . 120.0 ?
O28A C24A C25A . . 115.5(4) ?
O28A C24A C23A . . 124.5(4) ?
C22A C23A H23A . . 120.0 ?
C24A C23A C22A . . 120.0 ?
C24A C23A H23A . . 120.0 ?
C10 N4 C12 . . 110.36(16) ?
C10 N4 C22A . . 106.8(3) ?
C22 N4 C10 . . 123.3(3) ?
C22 N4 C12 . . 109.4(2) ?
C22A N4 C12 . . 120.1(3) ?
C24 O28 C29 . . 115.2(4) ?
C24A O28A C29A . . 116.6(5) ?
O28 C29 H29A . . 109.5 ?
O28 C29 H29B . . 109.5 ?
O28 C29 H29C . . 109.5 ?
H29A C29 H29B . . 109.5 ?
H29A C29 H29C . . 109.5 ?
H29B C29 H29C . . 109.5 ?
O28A C29A H29D . . 109.5 ?
O28A C29A H29E . . 109.5 ?
O28A C29A H29F . . 109.5 ?
H29D C29A H29E . . 109.5 ?
H29D C29A H29F . . 109.5 ?
H29E C29A H29F . . 109.5 ?

loop_
_geom_bond_atom_site_label_1
_geom_bond_atom_site_label_2
_geom_bond_site_symmetry_2
_geom_bond_distance
_geom_bond_publ_flag
Cl1 C15 . 1.7422(19) ?
O1 H1 . 0.8400 ?
O1 C7 . 1.419(2) ?
N1 C2 . 1.359(2) ?
N1 C5 . 1.472(2) ?
N1 C6 . 1.456(2) ?
Cl2 C17 . 1.7388(19) ?
O2 C2 . 1.216(2) ?
C2 N3 . 1.412(2) ?
N3 C4 . 1.364(2) ?
N3 C13 . 1.457(2) ?
O4 C4 . 1.219(2) ?
C4 C5 . 1.520(2) ?
C5 C20 . 1.527(3) ?
C5 C21 . 1.531(3) ?
C6 H6A . 0.9900 ?
C6 H6B . 0.9900 ?
C6 C7 . 1.537(2) ?
C7 H7 . 1.0000 ?
C7 C8 . 1.509(3) ?
C8 H8A . 0.9900 ?
C8 H8B . 0.9900 ?
C8 N2 . 1.503(2) ?
C9 H9A . 0.9900 ?
C9 H9B . 0.9900 ?
C9 C10 . 1.513(3) ?
C9 N2 . 1.500(3) ?
C10 H10A . 0.9900 ?
C10 H10B . 0.9900 ?
C10 N4 . 1.446(3) ?
C11 H11A . 0.9900 ?
C11 H11B . 0.9900 ?
C11 C12 . 1.515(3) ?
C11 N2 . 1.498(2) ?
C12 H12A . 0.9900 ?
C12 H12B . 0.9900 ?
C12 N4 . 1.466(3) ?
C13 H13A . 0.9900 ?
C13 H13B . 0.9900 ?
C13 C14 . 1.508(2) ?
C14 C15 . 1.387(3) ?
C14 C19 . 1.395(3) ?
C15 C16 . 1.386(3) ?
C16 H16 . 0.9500 ?
C16 C17 . 1.379(3) ?
C17 C18 . 1.388(3) ?
C18 H18 . 0.9500 ?
C18 C19 . 1.386(3) ?
C19 H19 . 0.9500 ?
C20 H20A . 0.9800 ?
C20 H20B . 0.9800 ?
C20 H20C . 0.9800 ?
N2 H2 . 1.0000 ?
C21 H21A . 0.9800 ?
C21 H21B . 0.9800 ?
C21 H21C . 0.9800 ?
C22 C27 . 1.3900 ?
C22 C23 . 1.3900 ?
C22 N4 . 1.426(3) ?
C27 H27 . 0.9500 ?
C27 C26 . 1.3900 ?
C26 H26 . 0.9500 ?
C26 C25 . 1.3900 ?
C25 H25 . 0.9500 ?
C25 C24 . 1.3900 ?
C24 C23 . 1.3900 ?
C24 O28 . 1.352(5) ?
C23 H23 . 0.9500 ?
C22A C27A . 1.3900 ?
C22A C23A . 1.3900 ?
C22A N4 . 1.459(4) ?
C27A H27A . 0.9500 ?
C27A C26A . 1.3900 ?
C26A H26A . 0.9500 ?
C26A C25A . 1.3900 ?
C25A H25A . 0.9500 ?
C25A C24A . 1.3900 ?
C24A C23A . 1.3900 ?
C24A O28A . 1.352(6) ?
C23A H23A . 0.9500 ?
O28 C29 . 1.436(6) ?
O28A C29A . 1.419(10) ?
C29 H29A . 0.9800 ?
C29 H29B . 0.9800 ?
C29 H29C . 0.9800 ?
C29A H29D . 0.9800 ?
C29A H29E . 0.9800 ?
C29A H29F . 0.9800 ?

loop_
_geom_hbond_atom_site_label_D
_geom_hbond_atom_site_label_H
_geom_hbond_atom_site_label_A
_geom_hbond_site_symmetry_A
_geom_hbond_distance_DH
_geom_hbond_distance_HA
_geom_hbond_distance_DA
_geom_hbond_angle_DHA
_geom_hbond_publ_flag
O1 H1 Cl5 2_656 0.84 2.29 3.104(2) 163.2 yes
N2 H2 Cl5 . 1.00 2.11 3.079(2) 162.0 yes

loop_
_geom_torsion_atom_site_label_1
_geom_torsion_atom_site_label_2
_geom_torsion_atom_site_label_3
_geom_torsion_atom_site_label_4
_geom_torsion_site_symmetry_1
_geom_torsion_site_symmetry_2
_geom_torsion_site_symmetry_3
_geom_torsion_site_symmetry_4
_geom_torsion
_geom_torsion_publ_flag
Cl1 C15 C16 C17 . . . . 179.43(15) ?
O1 C7 C8 N2 . . . . -71.1(2) ?
N1 C2 N3 C4 . . . . -5.19(19) ?
N1 C2 N3 C13 . . . . -179.96(15) ?
N1 C6 C7 O1 . . . . 164.75(15) ?
N1 C6 C7 C8 . . . . -73.6(2) ?
Cl2 C17 C18 C19 . . . . 179.91(14) ?
O2 C2 N3 C4 . . . . 175.14(16) ?
O2 C2 N3 C13 . . . . 0.4(3) ?
C2 N1 C5 C4 . . . . -2.57(19) ?
C2 N1 C5 C20 . . . . 113.58(17) ?
C2 N1 C5 C21 . . . . -119.65(17) ?
C2 N1 C6 C7 . . . . 92.1(2) ?
C2 N3 C4 O4 . . . . -176.05(16) ?
C2 N3 C4 C5 . . . . 3.57(19) ?
C2 N3 C13 C14 . . . . -118.71(17) ?
N3 C4 C5 N1 . . . . -0.66(18) ?
N3 C4 C5 C20 . . . . -118.39(17) ?
N3 C4 C5 C21 . . . . 118.85(16) ?
N3 C13 C14 C15 . . . . 72.0(2) ?
N3 C13 C14 C19 . . . . -110.65(18) ?
O4 C4 C5 N1 . . . . 178.95(17) ?
O4 C4 C5 C20 . . . . 61.2(2) ?
O4 C4 C5 C21 . . . . -61.5(2) ?
C4 N3 C13 C14 . . . . 67.1(2) ?
C5 N1 C2 O2 . . . . -175.62(17) ?
C5 N1 C2 N3 . . . . 4.73(19) ?
C5 N1 C6 C7 . . . . -92.2(2) ?
C6 N1 C2 O2 . . . . 0.5(3) ?
C6 N1 C2 N3 . . . . -179.15(15) ?
C6 N1 C5 C4 . . . . -178.67(15) ?
C6 N1 C5 C20 . . . . -62.5(2) ?
C6 N1 C5 C21 . . . . 64.2(2) ?
C6 C7 C8 N2 . . . . 167.43(15) ?
C7 C8 N2 C9 . . . . -155.39(17) ?
C7 C8 N2 C11 . . . . 82.2(2) ?
C9 C10 N4 C12 . . . . -60.0(2) ?
C9 C10 N4 C22 . . . . 168.0(3) ?
C9 C10 N4 C22A . . . . 167.8(3) ?
C10 C9 N2 C8 . . . . 178.89(17) ?
C10 C9 N2 C11 . . . . -56.3(2) ?
C11 C12 N4 C10 . . . . 59.3(2) ?
C11 C12 N4 C22 . . . . -161.9(3) ?
C11 C12 N4 C22A . . . . -175.7(3) ?
C12 C11 N2 C8 . . . . 178.28(15) ?
C12 C11 N2 C9 . . . . 55.1(2) ?
C13 N3 C4 O4 . . . . -1.2(3) ?
C13 N3 C4 C5 . . . . 178.39(15) ?
C13 C14 C15 Cl1 . . . . -3.6(2) ?
C13 C14 C15 C16 . . . . 174.56(17) ?
C13 C14 C19 C18 . . . . -175.09(16) ?
C14 C15 C16 C17 . . . . 1.2(3) ?
C15 C14 C19 C18 . . . . 2.4(3) ?
C15 C16 C17 Cl2 . . . . 179.71(14) ?
C15 C16 C17 C18 . . . . 1.0(3) ?
C16 C17 C18 C19 . . . . -1.4(3) ?
C17 C18 C19 C14 . . . . -0.4(3) ?
C19 C14 C15 Cl1 . . . . 178.97(13) ?
C19 C14 C15 C16 . . . . -2.9(3) ?
N2 C9 C10 N4 . . . . 59.3(2) ?
N2 C11 C12 N4 . . . . -57.1(2) ?
C22 C27 C26 C25 . . . . 0.0 ?
C27 C22 C23 C24 . . . . 0.0 ?
C27 C22 N4 C10 . . . . 6.6(4) ?
C27 C22 N4 C12 . . . . -125.7(2) ?
C27 C26 C25 C24 . . . . 0.0 ?
C26 C25 C24 C23 . . . . 0.0 ?
C26 C25 C24 O28 . . . . 178.5(3) ?
C25 C24 C23 C22 . . . . 0.0 ?
C25 C24 O28 C29 . . . . 174.8(3) ?
C23 C22 C27 C26 . . . . 0.0 ?
C23 C22 N4 C10 . . . . -169.3(2) ?
C23 C22 N4 C12 . . . . 58.4(3) ?
C23 C24 O28 C29 . . . . -6.8(5) ?
C22A C27A C26A C25A . . . . 0.0 ?
C27A C22A C23A C24A . . . . 0.0 ?
C27A C22A N4 C10 . . . . 11.1(5) ?
C27A C22A N4 C12 . . . . -115.5(4) ?
C27A C26A C25A C24A . . . . 0.0 ?
C26A C25A C24A C23A . . . . 0.0 ?
C26A C25A C24A O28A . . . . 178.3(4) ?
C25A C24A C23A C22A . . . . 0.0 ?
C25A C24A O28A C29A . . . . -173.5(5) ?
C23A C22A C27A C26A . . . . 0.0 ?
C23A C22A N4 C10 . . . . -168.7(2) ?
C23A C22A N4 C12 . . . . 64.7(4) ?
C23A C24A O28A C29A . . . . 4.7(7) ?
N4 C22 C27 C26 . . . . -175.9(4) ?
N4 C22 C23 C24 . . . . 175.8(4) ?
N4 C22A C27A C26A . . . . -179.8(6) ?
N4 C22A C23A C24A . . . . 179.8(5) ?
O28 C24 C23 C22 . . . . -178.3(4) ?
O28A C24A C23A C22A . . . . -178.2(4) ?
